data_4069826
loop_
_publ_author_name
'Weitershaus, Katharina'
'Lloret Fillol, Julio'
'Wadepohl, Hubert'
'Gade, Lutz H.'

_publ_section_title
;
 Reactions of Titanium Hydrazinediido Complexes with Unsaturated Organic
 Substrates
;
_journal_issue 16
_journal_name_full Organometallics
_journal_page_first 4747
_journal_paper_doi 10.1021/om900428d
_journal_volume 28
_journal_year 2009
_chemical_formula_sum 'C27 H45 N7 Si Ti'
_chemical_formula_weight 543.69
_chemical_properties_physical air-sensitive
_space_group_IT_number 14
_symmetry_cell_setting monoclinic
_symmetry_Int_Tables_number 14
_symmetry_space_group_name_Hall '-P 2ybc'
_symmetry_space_group_name_H-M 'P 1 21/c 1'
_atom_sites_solution_hydrogens geom
_atom_sites_solution_primary heavy
_atom_sites_solution_secondary difmap
_audit_block_code ga_kw21
_audit_creation_method SHELXL-97
_cell_angle_alpha 90.00
_cell_angle_beta 91.997(3)
_cell_angle_gamma 90.00
_cell_formula_units_Z 4
_cell_length_a 12.0065(19)
_cell_length_b 16.755(3)
_cell_length_c 14.366(2)
_cell_measurement_reflns_used 7310
_cell_measurement_temperature 100(2)
_cell_measurement_theta_max 29.21
_cell_measurement_theta_min 2.43
_cell_volume 2888.2(8)
_computing_cell_refinement
;
SAINT (Bruker AXS, 1997-2008).
;
_computing_data_collection 'SMART (Bruker AXS, 1997-2003)'
_computing_data_reduction 'SAINT (Bruker AXS, 1997-2008)'
_computing_molecular_graphics 'PLATON (Spek, 1980-2008)'
_computing_publication_material 'SHELXL-97 (Sheldrick, 1997)'
_computing_structure_refinement 'SHELXL-97 (Sheldrick, 1997)'
_computing_structure_solution 'DIRDIF (Beurskens et al., 1999-2008)'
_diffrn_ambient_temperature 100(2)
_diffrn_measured_fraction_theta_full 0.997106
_diffrn_measured_fraction_theta_max 0.998
_diffrn_measurement_device_type 'CCD area detector (Bruker AXS Smart 1000)'
_diffrn_measurement_method '\f- and \w-scans'
_diffrn_radiation_monochromator graphite
_diffrn_radiation_probe x-ray
_diffrn_radiation_type MoK\a
_diffrn_radiation_wavelength 0.71073
_diffrn_reflns_av_R_equivalents 0.0881
_diffrn_reflns_av_sigmaI/netI 0.0614
_diffrn_reflns_limit_h_max 17
_diffrn_reflns_limit_h_min -17
_diffrn_reflns_limit_k_max 23
_diffrn_reflns_limit_k_min 0
_diffrn_reflns_limit_l_max 20
_diffrn_reflns_limit_l_min 0
_diffrn_reflns_number 70475
_diffrn_reflns_theta_full 30.5084
_diffrn_reflns_theta_max 30.59
_diffrn_reflns_theta_min 1.70
_diffrn_source 'fine-focus sealed tube'
_exptl_absorpt_coefficient_mu 0.366
_exptl_absorpt_correction_T_max 0.7461
_exptl_absorpt_correction_T_min 0.6867
_exptl_absorpt_correction_type multi-scan
_exptl_absorpt_process_details
;
multi-scan from symmetry-related measurements (Blessing 1995)
SADABS (Sheldrick & Bruker AXS, 2004-2008)
;
_exptl_crystal_colour yellow
_exptl_crystal_density_diffrn 1.250
_exptl_crystal_density_method 'not measured'
_exptl_crystal_description needle
_exptl_crystal_F_000 1168
_exptl_crystal_size_max 0.20
_exptl_crystal_size_mid 0.10
_exptl_crystal_size_min 0.10
_refine_diff_density_max 0.495
_refine_diff_density_min -0.374
_refine_diff_density_rms 0.078
_refine_ls_abs_structure_details 'Flack H D (1983), Acta Cryst. A39, 876-881'
_refine_ls_extinction_method none
_refine_ls_goodness_of_fit_ref 1.066
_refine_ls_hydrogen_treatment constr
_refine_ls_matrix_type full
_refine_ls_number_parameters 337
_refine_ls_number_reflns 8869
_refine_ls_number_restraints 0
_refine_ls_restrained_S_all 1.066
_refine_ls_R_factor_all 0.0807
_refine_ls_R_factor_gt 0.0476
_refine_ls_shift/su_max 0.001
_refine_ls_shift/su_mean 0.000
_refine_ls_structure_factor_coef Fsqd
_refine_ls_weighting_details 'calc w=1/[\s^2^(Fo^2^)+(0.0621P)^2^+0.0000P] where P=(Fo^2^+2Fc^2^)/3'
_refine_ls_weighting_scheme calc
_refine_ls_wR_factor_gt 0.1134
_refine_ls_wR_factor_ref 0.1245
_reflns_number_gt 5933
_reflns_number_total 8869
_reflns_threshold_expression >2sigma(I)
_cod_data_source_file om900428d_si_002.cif
_cod_data_source_block ga_kw21
_cod_original_sg_symbol_H-M 'P 21/c'
_cod_database_code 4069826
_audit_block_refno 791

loop_
_symmetry_equiv_pos_as_xyz
'x, y, z'
'-x, y+1/2, -z+1/2'
'-x, -y, -z'
'x, -y-1/2, z-1/2'

loop_
_atom_site_label
_atom_site_type_symbol
_atom_site_fract_x
_atom_site_fract_y
_atom_site_fract_z
_atom_site_U_iso_or_equiv
_atom_site_adp_type
_atom_site_occupancy
_atom_site_symmetry_multiplicity
_atom_site_calc_flag
_atom_site_refinement_flags
C1 C 0.08408(16) 0.23234(11) 0.08356(14) 0.0198(4) Uani 1 1 d .
H1A H 0.1140 0.2874 0.0824 0.024 Uiso 1 1 calc R
H1B H 0.0222 0.2301 0.1273 0.024 Uiso 1 1 calc R
C2 C 0.04553(16) 0.20500(11) -0.01424(14) 0.0203(4) Uani 1 1 d .
H2A H 0.0886 0.2321 -0.0625 0.024 Uiso 1 1 calc R
H2B H -0.0347 0.2163 -0.0257 0.024 Uiso 1 1 calc R
C3 C 0.06787(15) 0.11466(10) -0.01435(13) 0.0175(4) Uani 1 1 d .
H3A H 0.0010 0.0839 0.0023 0.021 Uiso 1 1 calc R
H3B H 0.0937 0.0962 -0.0754 0.021 Uiso 1 1 calc R
C4 C 0.15923(14) 0.10911(10) 0.06069(12) 0.0137(3) Uani 1 1 d .
C5 C 0.23145(14) -0.02426(10) 0.05041(13) 0.0139(3) Uani 1 1 d .
C6 C 0.23997(15) -0.09418(10) 0.10330(13) 0.0166(4) Uani 1 1 d .
H6 H 0.2391 -0.0908 0.1693 0.020 Uiso 1 1 calc R
C7 C 0.24976(15) -0.16859(10) 0.06126(14) 0.0196(4) Uani 1 1 d .
C8 C 0.25267(16) -0.17309(11) -0.03474(15) 0.0223(4) Uani 1 1 d .
H8 H 0.2584 -0.2238 -0.0637 0.027 Uiso 1 1 calc R
C9 C 0.24743(15) -0.10467(11) -0.08981(14) 0.0190(4) Uani 1 1 d .
C10 C 0.23694(15) -0.03078(11) -0.04683(13) 0.0165(4) Uani 1 1 d .
H10 H 0.2334 0.0161 -0.0839 0.020 Uiso 1 1 calc R
C11 C 0.25178(18) -0.24282(11) 0.12098(16) 0.0287(5) Uani 1 1 d .
H11A H 0.1752 -0.2592 0.1330 0.043 Uiso 1 1 calc R
H11B H 0.2917 -0.2316 0.1802 0.043 Uiso 1 1 calc R
H11C H 0.2897 -0.2858 0.0884 0.043 Uiso 1 1 calc R
C12 C 0.25453(17) -0.11035(13) -0.19416(14) 0.0260(4) Uani 1 1 d .
H12A H 0.3280 -0.1309 -0.2098 0.039 Uiso 1 1 calc R
H12B H 0.2437 -0.0573 -0.2217 0.039 Uiso 1 1 calc R
H12C H 0.1965 -0.1466 -0.2187 0.039 Uiso 1 1 calc R
C13 C 0.04413(16) 0.10825(11) 0.34628(14) 0.0207(4) Uani 1 1 d .
H13A H 0.0013 0.0683 0.3797 0.031 Uiso 1 1 calc R
H13B H -0.0070 0.1471 0.3168 0.031 Uiso 1 1 calc R
H13C H 0.0951 0.1358 0.3902 0.031 Uiso 1 1 calc R
C14 C 0.03377(15) 0.01544(11) 0.21857(13) 0.0191(4) Uani 1 1 d .
H14A H 0.0783 -0.0221 0.1831 0.029 Uiso 1 1 calc R
H14B H -0.0126 0.0476 0.1755 0.029 Uiso 1 1 calc R
H14C H -0.0140 -0.0143 0.2603 0.029 Uiso 1 1 calc R
C15 C 0.33931(17) -0.10305(11) 0.38660(14) 0.0235(4) Uani 1 1 d .
H15A H 0.3338 -0.1290 0.3255 0.035 Uiso 1 1 calc R
H15B H 0.3386 -0.1437 0.4356 0.035 Uiso 1 1 calc R
H15C H 0.4089 -0.0726 0.3921 0.035 Uiso 1 1 calc R
C16 C 0.09272(18) -0.10010(13) 0.39779(17) 0.0316(5) Uani 1 1 d .
H16A H 0.0263 -0.0677 0.4077 0.047 Uiso 1 1 calc R
H16B H 0.1009 -0.1400 0.4475 0.047 Uiso 1 1 calc R
H16C H 0.0850 -0.1271 0.3374 0.047 Uiso 1 1 calc R
C17 C 0.22929(19) 0.01484(14) 0.51616(14) 0.0294(5) Uani 1 1 d .
H17A H 0.2967 0.0477 0.5204 0.044 Uiso 1 1 calc R
H17B H 0.2329 -0.0261 0.5649 0.044 Uiso 1 1 calc R
H17C H 0.1637 0.0486 0.5244 0.044 Uiso 1 1 calc R
C18 C 0.42792(15) 0.19636(11) 0.26893(13) 0.0169(4) Uani 1 1 d .
C19 C 0.41441(15) 0.20186(10) 0.17132(13) 0.0160(3) Uani 1 1 d .
C20 C 0.43090(14) 0.12458(10) 0.13398(12) 0.0141(3) Uani 1 1 d .
C21 C 0.45152(14) 0.07072(10) 0.20915(12) 0.0143(3) Uani 1 1 d .
C22 C 0.44906(15) 0.11562(11) 0.29275(13) 0.0163(3) Uani 1 1 d .
C23 C 0.43170(18) 0.26436(12) 0.33743(14) 0.0247(4) Uani 1 1 d .
H23A H 0.5094 0.2768 0.3547 0.037 Uiso 1 1 calc R
H23B H 0.3920 0.2491 0.3932 0.037 Uiso 1 1 calc R
H23C H 0.3961 0.3114 0.3089 0.037 Uiso 1 1 calc R
C24 C 0.39434(18) 0.27628(11) 0.11491(14) 0.0229(4) Uani 1 1 d .
H24A H 0.3677 0.3188 0.1553 0.034 Uiso 1 1 calc R
H24B H 0.3382 0.2656 0.0654 0.034 Uiso 1 1 calc R
H24C H 0.4640 0.2930 0.0872 0.034 Uiso 1 1 calc R
C25 C 0.43766(15) 0.10621(11) 0.03256(12) 0.0176(4) Uani 1 1 d .
H25A H 0.3754 0.1319 -0.0017 0.026 Uiso 1 1 calc R
H25B H 0.4337 0.0483 0.0232 0.026 Uiso 1 1 calc R
H25C H 0.5083 0.1263 0.0097 0.026 Uiso 1 1 calc R
C26 C 0.48870(16) -0.01426(11) 0.19915(14) 0.0192(4) Uani 1 1 d .
H26A H 0.5647 -0.0154 0.1764 0.029 Uiso 1 1 calc R
H26B H 0.4385 -0.0420 0.1547 0.029 Uiso 1 1 calc R
H26C H 0.4872 -0.0410 0.2598 0.029 Uiso 1 1 calc R
C27 C 0.48466(17) 0.08865(12) 0.38889(14) 0.0231(4) Uani 1 1 d .
H27A H 0.5546 0.1151 0.4079 0.035 Uiso 1 1 calc R
H27B H 0.4957 0.0307 0.3889 0.035 Uiso 1 1 calc R
H27C H 0.4269 0.1025 0.4326 0.035 Uiso 1 1 calc R
N1 N 0.17150(13) 0.17472(8) 0.10960(11) 0.0161(3) Uani 1 1 d .
N2 N 0.22027(12) 0.04891(8) 0.09568(10) 0.0134(3) Uani 1 1 d .
N3 N 0.10881(12) 0.06843(8) 0.27416(10) 0.0144(3) Uani 1 1 d .
N4 N 0.21397(12) 0.03540(8) 0.30766(10) 0.0135(3) Uani 1 1 d .
N5 N 0.20435(13) 0.21780(9) 0.29466(11) 0.0186(3) Uani 1 1 d .
N6 N 0.19087(15) 0.28721(10) 0.27775(11) 0.0224(4) Uani 1 1 d .
N7 N 0.17695(19) 0.35490(11) 0.26511(14) 0.0372(5) Uani 1 1 d .
Si1 Si 0.21877(4) -0.03423(3) 0.39925(4) 0.01762(12) Uani 1 1 d .
Ti Ti 0.26226(3) 0.118555(17) 0.22298(2) 0.01140(8) Uani 1 1 d .

loop_
_atom_site_aniso_label
_atom_site_aniso_U_11
_atom_site_aniso_U_22
_atom_site_aniso_U_33
_atom_site_aniso_U_23
_atom_site_aniso_U_13
_atom_site_aniso_U_12
C1 0.0205(9) 0.0143(8) 0.0244(10) 0.0026(7) -0.0009(8) 0.0051(7)
C2 0.0190(9) 0.0195(9) 0.0220(10) 0.0053(7) -0.0030(8) 0.0038(7)
C3 0.0171(9) 0.0177(8) 0.0175(9) 0.0025(7) -0.0033(7) -0.0004(7)
C4 0.0138(8) 0.0139(8) 0.0135(8) 0.0017(6) 0.0023(6) -0.0005(6)
C5 0.0108(8) 0.0129(8) 0.0180(9) -0.0027(6) 0.0004(6) 0.0006(6)
C6 0.0157(8) 0.0151(8) 0.0190(9) 0.0004(7) -0.0005(7) 0.0008(6)
C7 0.0152(9) 0.0129(8) 0.0306(11) 0.0003(7) -0.0021(8) 0.0013(6)
C8 0.0181(9) 0.0161(9) 0.0325(11) -0.0096(8) -0.0006(8) 0.0002(7)
C9 0.0124(8) 0.0234(9) 0.0214(9) -0.0084(7) 0.0020(7) -0.0011(7)
C10 0.0149(8) 0.0173(8) 0.0173(9) -0.0022(7) 0.0008(7) -0.0014(6)
C11 0.0286(11) 0.0146(9) 0.0425(13) 0.0027(9) -0.0042(10) 0.0019(8)
C12 0.0220(10) 0.0338(11) 0.0222(10) -0.0128(9) 0.0020(8) -0.0020(8)
C13 0.0161(9) 0.0219(9) 0.0247(10) -0.0009(8) 0.0072(7) 0.0008(7)
C14 0.0156(9) 0.0198(9) 0.0219(10) -0.0004(7) -0.0008(7) -0.0036(7)
C15 0.0284(11) 0.0183(9) 0.0236(10) 0.0051(7) -0.0027(8) 0.0021(8)
C16 0.0267(11) 0.0303(11) 0.0375(13) 0.0162(10) -0.0014(9) -0.0079(9)
C17 0.0349(12) 0.0361(12) 0.0172(10) 0.0023(9) 0.0032(9) 0.0029(9)
C18 0.0158(8) 0.0179(8) 0.0172(9) -0.0036(7) 0.0014(7) -0.0040(7)
C19 0.0158(8) 0.0148(8) 0.0177(9) -0.0003(7) 0.0034(7) -0.0032(6)
C20 0.0109(8) 0.0162(8) 0.0153(8) -0.0006(7) 0.0020(6) -0.0025(6)
C21 0.0111(8) 0.0160(8) 0.0158(8) 0.0003(7) 0.0009(6) -0.0007(6)
C22 0.0136(8) 0.0204(9) 0.0150(8) -0.0002(7) 0.0007(7) -0.0037(7)
C23 0.0263(11) 0.0221(9) 0.0254(10) -0.0094(8) -0.0018(8) -0.0057(8)
C24 0.0292(11) 0.0159(8) 0.0239(10) 0.0030(7) 0.0044(8) -0.0049(7)
C25 0.0175(9) 0.0205(9) 0.0149(9) -0.0004(7) 0.0034(7) -0.0014(7)
C26 0.0179(9) 0.0177(8) 0.0221(10) 0.0008(7) 0.0009(7) 0.0039(7)
C27 0.0226(10) 0.0289(10) 0.0175(9) 0.0003(8) -0.0045(8) -0.0066(8)
N1 0.0184(8) 0.0116(7) 0.0183(8) 0.0019(6) -0.0009(6) 0.0025(6)
N2 0.0159(7) 0.0115(6) 0.0127(7) -0.0010(5) -0.0002(6) 0.0010(5)
N3 0.0128(7) 0.0143(7) 0.0161(7) -0.0009(6) 0.0009(6) 0.0009(5)
N4 0.0123(7) 0.0150(7) 0.0132(7) 0.0019(6) -0.0002(5) 0.0001(5)
N5 0.0224(8) 0.0146(7) 0.0191(8) -0.0044(6) 0.0041(6) -0.0004(6)
N6 0.0288(9) 0.0196(8) 0.0191(8) -0.0063(6) 0.0041(7) 0.0020(7)
N7 0.0563(14) 0.0182(8) 0.0376(11) -0.0018(8) 0.0072(10) 0.0102(9)
Si1 0.0181(3) 0.0175(2) 0.0172(3) 0.0046(2) 0.0006(2) -0.00174(19)
Ti 0.01262(15) 0.00956(13) 0.01204(15) -0.00084(11) 0.00077(11) 0.00000(11)

loop_
_atom_type_symbol
_atom_type_description
_atom_type_scat_dispersion_real
_atom_type_scat_dispersion_imag
_atom_type_scat_source
C C 0.0033 0.0016 'International Tables Vol C Tables 4.2.6.8 and 6.1.1.4'
H H 0.0000 0.0000 'International Tables Vol C Tables 4.2.6.8 and 6.1.1.4'
N N 0.0061 0.0033 'International Tables Vol C Tables 4.2.6.8 and 6.1.1.4'
Si Si 0.0817 0.0704 'International Tables Vol C Tables 4.2.6.8 and 6.1.1.4'
Ti Ti 0.2776 0.4457 'International Tables Vol C Tables 4.2.6.8 and 6.1.1.4'

loop_
_geom_angle_atom_site_label_1
_geom_angle_atom_site_label_2
_geom_angle_atom_site_label_3
_geom_angle
N1 C1 C2 103.16(14)
N1 C1 H1A 111.1
C2 C1 H1A 111.1
N1 C1 H1B 111.1
C2 C1 H1B 111.1
H1A C1 H1B 109.1
C1 C2 C3 104.35(14)
C1 C2 H2A 110.9
C3 C2 H2A 110.9
C1 C2 H2B 110.9
C3 C2 H2B 110.9
H2A C2 H2B 108.9
C4 C3 C2 100.47(14)
C4 C3 H3A 111.7
C2 C3 H3A 111.7
C4 C3 H3B 111.7
C2 C3 H3B 111.7
H3A C3 H3B 109.4
N1 C4 N2 112.47(16)
N1 C4 C3 113.30(15)
N2 C4 C3 133.57(16)
N1 C4 Ti 55.13(9)
N2 C4 Ti 58.10(9)
C3 C4 Ti 160.57(13)
N2 C5 C6 119.27(16)
N2 C5 C10 122.68(16)
C6 C5 C10 118.03(16)
C7 C6 C5 121.36(17)
C7 C6 H6 119.3
C5 C6 H6 119.3
C8 C7 C6 119.14(17)
C8 C7 C11 121.39(17)
C6 C7 C11 119.41(18)
C7 C8 C9 121.28(17)
C7 C8 H8 119.4
C9 C8 H8 119.4
C10 C9 C8 118.90(18)
C10 C9 C12 120.45(18)
C8 C9 C12 120.64(17)
C9 C10 C5 121.25(17)
C9 C10 H10 119.4
C5 C10 H10 119.4
C7 C11 H11A 109.5
C7 C11 H11B 109.5
H11A C11 H11B 109.5
C7 C11 H11C 109.5
H11A C11 H11C 109.5
H11B C11 H11C 109.5
C9 C12 H12A 109.5
C9 C12 H12B 109.5
H12A C12 H12B 109.5
C9 C12 H12C 109.5
H12A C12 H12C 109.5
H12B C12 H12C 109.5
N3 C13 H13A 109.5
N3 C13 H13B 109.5
H13A C13 H13B 109.5
N3 C13 H13C 109.5
H13A C13 H13C 109.5
H13B C13 H13C 109.5
N3 C14 H14A 109.5
N3 C14 H14B 109.5
H14A C14 H14B 109.5
N3 C14 H14C 109.5
H14A C14 H14C 109.5
H14B C14 H14C 109.5
Si1 C15 H15A 109.5
Si1 C15 H15B 109.5
H15A C15 H15B 109.5
Si1 C15 H15C 109.5
H15A C15 H15C 109.5
H15B C15 H15C 109.5
Si1 C16 H16A 109.5
Si1 C16 H16B 109.5
H16A C16 H16B 109.5
Si1 C16 H16C 109.5
H16A C16 H16C 109.5
H16B C16 H16C 109.5
Si1 C17 H17A 109.5
Si1 C17 H17B 109.5
H17A C17 H17B 109.5
Si1 C17 H17C 109.5
H17A C17 H17C 109.5
H17B C17 H17C 109.5
C19 C18 C22 108.45(16)
C19 C18 C23 126.94(17)
C22 C18 C23 124.34(17)
C19 C18 Ti 72.68(10)
C22 C18 Ti 72.17(10)
C23 C18 Ti 125.78(13)
C18 C19 C20 107.69(16)
C18 C19 C24 127.01(16)
C20 C19 C24 125.16(17)
C18 C19 Ti 73.79(10)
C20 C19 Ti 73.02(10)
C24 C19 Ti 122.16(13)
C19 C20 C21 108.36(15)
C19 C20 C25 124.75(16)
C21 C20 C25 126.57(16)
C19 C20 Ti 73.11(10)
C21 C20 Ti 72.60(10)
C25 C20 Ti 125.32(12)
C22 C21 C20 107.35(15)
C22 C21 C26 126.83(16)
C20 C21 C26 125.01(16)
C22 C21 Ti 73.02(10)
C20 C21 Ti 73.36(10)
C26 C21 Ti 127.18(12)
C18 C22 C21 108.11(16)
C18 C22 C27 123.56(17)
C21 C22 C27 127.28(17)
C18 C22 Ti 74.06(10)
C21 C22 Ti 72.96(10)
C27 C22 Ti 128.03(13)
C18 C23 H23A 109.5
C18 C23 H23B 109.5
H23A C23 H23B 109.5
C18 C23 H23C 109.5
H23A C23 H23C 109.5
H23B C23 H23C 109.5
C19 C24 H24A 109.5
C19 C24 H24B 109.5
H24A C24 H24B 109.5
C19 C24 H24C 109.5
H24A C24 H24C 109.5
H24B C24 H24C 109.5
C20 C25 H25A 109.5
C20 C25 H25B 109.5
H25A C25 H25B 109.5
C20 C25 H25C 109.5
H25A C25 H25C 109.5
H25B C25 H25C 109.5
C21 C26 H26A 109.5
C21 C26 H26B 109.5
H26A C26 H26B 109.5
C21 C26 H26C 109.5
H26A C26 H26C 109.5
H26B C26 H26C 109.5
C22 C27 H27A 109.5
C22 C27 H27B 109.5
H27A C27 H27B 109.5
C22 C27 H27C 109.5
H27A C27 H27C 109.5
H27B C27 H27C 109.5
C4 N1 C1 110.47(15)
C4 N1 Ti 94.80(11)
C1 N1 Ti 145.42(12)
C4 N2 C5 123.26(15)
C4 N2 Ti 91.09(10)
C5 N2 Ti 145.60(12)
N4 N3 C13 114.47(14)
N4 N3 C14 117.29(13)
C13 N3 C14 108.96(14)
N4 N3 Ti 61.33(8)
C13 N3 Ti 122.36(11)
C14 N3 Ti 123.80(11)
N3 N4 Si1 120.58(11)
N3 N4 Ti 78.12(9)
Si1 N4 Ti 159.71(9)
N6 N5 Ti 135.91(14)
N7 N6 N5 177.3(2)
N4 Si1 C15 110.05(8)
N4 Si1 C17 112.32(9)
C15 Si1 C17 109.33(10)
N4 Si1 C16 112.17(9)
C15 Si1 C16 105.32(10)
C17 Si1 C16 107.36(11)
N4 Ti N5 98.62(6)
N4 Ti N1 129.24(6)
N5 Ti N1 81.72(6)
N4 Ti N3 40.55(6)
N5 Ti N3 80.81(6)
N1 Ti N3 90.70(6)
N4 Ti N2 94.28(6)
N5 Ti N2 139.24(6)
N1 Ti N2 60.58(5)
N3 Ti N2 84.52(6)
N4 Ti C21 96.59(6)
N5 Ti C21 129.27(6)
N1 Ti C21 122.38(6)
N3 Ti C21 135.01(6)
N2 Ti C21 86.86(6)
N4 Ti C22 91.05(6)
N5 Ti C22 97.55(6)
N1 Ti C22 139.53(6)
N3 Ti C22 129.37(6)
N2 Ti C22 120.78(6)
C21 Ti C22 34.02(6)
N4 Ti C20 128.89(6)
N5 Ti C20 121.57(6)
N1 Ti C20 89.59(6)
N3 Ti C20 157.38(6)
N2 Ti C20 75.97(6)
C21 Ti C20 34.05(6)
C22 Ti C20 56.20(6)
N4 Ti C19 147.32(6)
N5 Ti C19 87.71(6)
N1 Ti C19 83.32(6)
N3 Ti C19 167.73(6)
N2 Ti C19 101.66(6)
C21 Ti C19 56.58(6)
C22 Ti C19 56.27(6)
C20 Ti C19 33.86(6)
N4 Ti C18 117.91(6)
N5 Ti C18 74.01(6)
N1 Ti C18 110.94(6)
N3 Ti C18 143.46(6)
N2 Ti C18 131.52(6)
C21 Ti C18 56.18(6)
C22 Ti C18 33.77(6)
C20 Ti C18 55.73(6)
C19 Ti C18 33.53(6)
N4 Ti C4 111.87(6)
N5 Ti C4 109.50(6)
N1 Ti C4 30.07(5)
N3 Ti C4 84.13(6)
N2 Ti C4 30.81(5)
C21 Ti C4 108.89(6)
C22 Ti C4 140.53(6)
C20 Ti C4 84.85(6)
C19 Ti C4 95.73(6)
C18 Ti C4 128.99(6)

loop_
_geom_bond_atom_site_label_1
_geom_bond_atom_site_label_2
_geom_bond_distance
C1 N1 1.465(2)
C1 C2 1.534(3)
C1 H1A 0.9900
C1 H1B 0.9900
C2 C3 1.537(2)
C2 H2A 0.9900
C2 H2B 0.9900
C3 C4 1.514(2)
C3 H3A 0.9900
C3 H3B 0.9900
C4 N1 1.310(2)
C4 N2 1.335(2)
C4 Ti 2.6057(18)
C5 N2 1.396(2)
C5 C6 1.398(2)
C5 C10 1.405(3)
C6 C7 1.392(2)
C6 H6 0.9500
C7 C8 1.383(3)
C7 C11 1.511(3)
C8 C9 1.393(3)
C8 H8 0.9500
C9 C10 1.391(2)
C9 C12 1.507(3)
C10 H10 0.9500
C11 H11A 0.9800
C11 H11B 0.9800
C11 H11C 0.9800
C12 H12A 0.9800
C12 H12B 0.9800
C12 H12C 0.9800
C13 N3 1.476(2)
C13 H13A 0.9800
C13 H13B 0.9800
C13 H13C 0.9800
C14 N3 1.479(2)
C14 H14A 0.9800
C14 H14B 0.9800
C14 H14C 0.9800
C15 Si1 1.864(2)
C15 H15A 0.9800
C15 H15B 0.9800
C15 H15C 0.9800
C16 Si1 1.873(2)
C16 H16A 0.9800
C16 H16B 0.9800
C16 H16C 0.9800
C17 Si1 1.870(2)
C17 H17A 0.9800
C17 H17B 0.9800
C17 H17C 0.9800
C18 C19 1.409(3)
C18 C22 1.416(3)
C18 C23 1.505(2)
C18 Ti 2.4495(18)
C19 C20 1.418(2)
C19 C24 1.502(3)
C19 Ti 2.4353(18)
C20 C21 1.422(2)
C20 C25 1.494(2)
C20 Ti 2.4342(18)
C21 C22 1.418(2)
C21 C26 1.501(2)
C21 Ti 2.4243(18)
C22 C27 1.501(3)
C22 Ti 2.4250(18)
C23 H23A 0.9800
C23 H23B 0.9800
C23 H23C 0.9800
C24 H24A 0.9800
C24 H24B 0.9800
C24 H24C 0.9800
C25 H25A 0.9800
C25 H25B 0.9800
C25 H25C 0.9800
C26 H26A 0.9800
C26 H26B 0.9800
C26 H26C 0.9800
C27 H27A 0.9800
C27 H27B 0.9800
C27 H27C 0.9800
N1 Ti 2.1453(15)
N2 Ti 2.2127(15)
N3 N4 1.446(2)
N3 Ti 2.1760(15)
N4 Si1 1.7579(15)
N4 Ti 1.9511(15)
N5 N6 1.198(2)
N5 Ti 2.0877(15)
N6 N7 1.160(2)

loop_
_geom_torsion_atom_site_label_1
_geom_torsion_atom_site_label_2
_geom_torsion_atom_site_label_3
_geom_torsion_atom_site_label_4
_geom_torsion
N1 C1 C2 C3 28.57(19)
C1 C2 C3 C4 -24.47(18)
C2 C3 C4 N1 12.3(2)
C2 C3 C4 N2 -177.91(19)
C2 C3 C4 Ti 61.8(4)
N2 C5 C6 C7 179.14(16)
C10 C5 C6 C7 -2.2(3)
C5 C6 C7 C8 0.9(3)
C5 C6 C7 C11 -176.36(17)
C6 C7 C8 C9 0.8(3)
C11 C7 C8 C9 178.06(18)
C7 C8 C9 C10 -1.2(3)
C7 C8 C9 C12 177.97(18)
C8 C9 C10 C5 -0.1(3)
C12 C9 C10 C5 -179.29(17)
N2 C5 C10 C9 -179.62(16)
C6 C5 C10 C9 1.8(3)
C22 C18 C19 C20 -1.9(2)
C23 C18 C19 C20 172.19(18)
Ti C18 C19 C20 -65.68(12)
C22 C18 C19 C24 -177.88(18)
C23 C18 C19 C24 -3.8(3)
Ti C18 C19 C24 118.36(19)
C22 C18 C19 Ti 63.76(13)
C23 C18 C19 Ti -122.13(19)
C18 C19 C20 C21 1.7(2)
C24 C19 C20 C21 177.72(17)
Ti C19 C20 C21 -64.52(12)
C18 C19 C20 C25 -172.17(16)
C24 C19 C20 C25 3.9(3)
Ti C19 C20 C25 121.65(17)
C18 C19 C20 Ti 66.18(13)
C24 C19 C20 Ti -117.76(18)
C19 C20 C21 C22 -0.77(19)
C25 C20 C21 C22 172.92(16)
Ti C20 C21 C22 -65.63(12)
C19 C20 C21 C26 -171.03(16)
C25 C20 C21 C26 2.7(3)
Ti C20 C21 C26 124.11(17)
C19 C20 C21 Ti 64.86(12)
C25 C20 C21 Ti -121.45(17)
C19 C18 C22 C21 1.5(2)
C23 C18 C22 C21 -172.85(17)
Ti C18 C22 C21 65.54(12)
C19 C18 C22 C27 170.50(17)
C23 C18 C22 C27 -3.8(3)
Ti C18 C22 C27 -125.41(18)
C19 C18 C22 Ti -64.09(13)
C23 C18 C22 Ti 121.61(18)
C20 C21 C22 C18 -0.4(2)
C26 C21 C22 C18 169.62(17)
Ti C21 C22 C18 -66.27(13)
C20 C21 C22 C27 -168.94(17)
C26 C21 C22 C27 1.1(3)
Ti C21 C22 C27 125.21(18)
C20 C21 C22 Ti 65.85(12)
C26 C21 C22 Ti -124.11(18)
N2 C4 N1 C1 -165.88(15)
C3 C4 N1 C1 6.1(2)
Ti C4 N1 C1 -155.97(16)
N2 C4 N1 Ti -9.91(16)
C3 C4 N1 Ti 162.07(13)
C2 C1 N1 C4 -21.9(2)
C2 C1 N1 Ti -156.30(17)
N1 C4 N2 C5 -172.40(16)
C3 C4 N2 C5 17.8(3)
Ti C4 N2 C5 178.02(18)
N1 C4 N2 Ti 9.57(15)
C3 C4 N2 Ti -160.23(19)
C6 C5 N2 C4 -145.14(17)
C10 C5 N2 C4 36.2(3)
C6 C5 N2 Ti 31.4(3)
C10 C5 N2 Ti -147.26(17)
C13 N3 N4 Si1 56.56(17)
C14 N3 N4 Si1 -72.97(17)
Ti N3 N4 Si1 171.48(12)
C13 N3 N4 Ti -114.92(13)
C14 N3 N4 Ti 115.55(14)
Ti N5 N6 N7 -171(5)
N3 N4 Si1 C15 150.22(12)
Ti N4 Si1 C15 -54.5(3)
N3 N4 Si1 C17 -87.72(14)
Ti N4 Si1 C17 67.6(3)
N3 N4 Si1 C16 33.31(16)
Ti N4 Si1 C16 -171.4(2)
N3 N4 Ti N5 64.81(9)
Si1 N4 Ti N5 -93.6(3)
N3 N4 Ti N1 -21.51(12)
Si1 N4 Ti N1 -179.9(2)
Si1 N4 Ti N3 -158.4(3)
N3 N4 Ti N2 -76.42(9)
Si1 N4 Ti N2 125.2(3)
N3 N4 Ti C21 -163.74(9)
Si1 N4 Ti C21 37.8(3)
N3 N4 Ti C22 162.61(9)
Si1 N4 Ti C22 4.2(3)
N3 N4 Ti C20 -151.82(8)
Si1 N4 Ti C20 49.8(3)
N3 N4 Ti C19 164.11(10)
Si1 N4 Ti C19 5.7(3)
N3 N4 Ti C18 141.21(8)
Si1 N4 Ti C18 -17.2(3)
N3 N4 Ti C4 -50.32(10)
Si1 N4 Ti C4 151.3(2)
N6 N5 Ti N4 -167.3(2)
N6 N5 Ti N1 -38.6(2)
N6 N5 Ti N3 -130.7(2)
N6 N5 Ti N2 -60.3(2)
N6 N5 Ti C21 86.8(2)
N6 N5 Ti C22 100.5(2)
N6 N5 Ti C20 45.7(2)
N6 N5 Ti C19 44.9(2)
N6 N5 Ti C18 76.0(2)
N6 N5 Ti C4 -50.3(2)
C4 N1 Ti N4 -63.19(13)
C1 N1 Ti N4 74.6(2)
C4 N1 Ti N5 -157.59(12)
C1 N1 Ti N5 -19.8(2)
C4 N1 Ti N3 -76.98(11)
C1 N1 Ti N3 60.8(2)
C4 N1 Ti N2 6.32(10)
C1 N1 Ti N2 144.1(2)
C4 N1 Ti C21 70.71(12)
C1 N1 Ti C21 -151.5(2)
C4 N1 Ti C22 110.46(12)
C1 N1 Ti C22 -111.8(2)
C4 N1 Ti C20 80.40(11)
C1 N1 Ti C20 -141.8(2)
C4 N1 Ti C19 113.76(11)
C1 N1 Ti C19 -108.5(2)
C4 N1 Ti C18 133.13(11)
C1 N1 Ti C18 -89.1(2)
C1 N1 Ti C4 137.8(3)
C13 N3 Ti N4 102.27(16)
C14 N3 Ti N4 -105.24(16)
N4 N3 Ti N5 -115.00(9)
C13 N3 Ti N5 -12.74(14)
C14 N3 Ti N5 139.76(14)
N4 N3 Ti N1 163.50(9)
C13 N3 Ti N1 -94.23(14)
C14 N3 Ti N1 58.26(13)
N4 N3 Ti N2 103.15(9)
C13 N3 Ti N2 -154.59(14)
C14 N3 Ti N2 -2.09(13)
N4 N3 Ti C21 23.16(12)
C13 N3 Ti C21 125.43(14)
C14 N3 Ti C21 -82.08(15)
N4 N3 Ti C22 -22.74(11)
C13 N3 Ti C22 79.52(15)
C14 N3 Ti C22 -127.99(13)
N4 N3 Ti C20 72.88(18)
C13 N3 Ti C20 175.15(14)
C14 N3 Ti C20 -32.4(2)
N4 N3 Ti C19 -135.9(3)
C13 N3 Ti C19 -33.6(4)
C14 N3 Ti C19 118.9(3)
N4 N3 Ti C18 -68.41(13)
C13 N3 Ti C18 33.85(18)
C14 N3 Ti C18 -173.65(12)
N4 N3 Ti C4 134.11(9)
C13 N3 Ti C4 -123.62(14)
C14 N3 Ti C4 28.87(13)
C4 N2 Ti N4 127.14(11)
C5 N2 Ti N4 -49.9(2)
C4 N2 Ti N5 18.65(15)
C5 N2 Ti N5 -158.43(19)
C4 N2 Ti N1 -6.19(10)
C5 N2 Ti N1 176.7(2)
C4 N2 Ti N3 87.73(11)
C5 N2 Ti N3 -89.3(2)
C4 N2 Ti C21 -136.49(11)
C5 N2 Ti C21 46.4(2)
C4 N2 Ti C22 -139.08(10)
C5 N2 Ti C22 43.8(2)
C4 N2 Ti C20 -103.80(11)
C5 N2 Ti C20 79.1(2)
C4 N2 Ti C19 -81.55(11)
C5 N2 Ti C19 101.4(2)
C4 N2 Ti C18 -98.98(12)
C5 N2 Ti C18 83.9(2)
C5 N2 Ti C4 -177.1(3)
C22 C21 Ti N4 -82.07(11)
C20 C21 Ti N4 163.31(10)
C26 C21 Ti N4 41.65(16)
C22 C21 Ti N5 24.75(13)
C20 C21 Ti N5 -89.87(12)
C26 C21 Ti N5 148.47(14)
C22 C21 Ti N1 132.11(10)
C20 C21 Ti N1 17.49(12)
C26 C21 Ti N1 -104.17(16)
C22 C21 Ti N3 -96.98(12)
C20 C21 Ti N3 148.40(10)
C26 C21 Ti N3 26.73(19)
C22 C21 Ti N2 -176.02(10)
C20 C21 Ti N2 69.36(10)
C26 C21 Ti N2 -52.30(16)
C20 C21 Ti C22 -114.62(14)
C26 C21 Ti C22 123.7(2)
C22 C21 Ti C20 114.62(14)
C26 C21 Ti C20 -121.7(2)
C22 C21 Ti C19 77.79(11)
C20 C21 Ti C19 -36.83(10)
C26 C21 Ti C19 -158.49(18)
C22 C21 Ti C18 37.26(10)
C20 C21 Ti C18 -77.36(11)
C26 C21 Ti C18 160.98(18)
C22 C21 Ti C4 162.10(10)
C20 C21 Ti C4 47.48(11)
C26 C21 Ti C4 -74.19(16)
C18 C22 Ti N4 -144.56(11)
C21 C22 Ti N4 100.25(11)
C27 C22 Ti N4 -24.13(17)
C18 C22 Ti N5 -45.72(11)
C21 C22 Ti N5 -160.92(10)
C27 C22 Ti N5 74.71(17)
C18 C22 Ti N1 40.36(15)
C21 C22 Ti N1 -74.84(13)
C27 C22 Ti N1 160.79(14)
C18 C22 Ti N3 -130.00(11)
C21 C22 Ti N3 114.81(11)
C27 C22 Ti N3 -9.57(19)
C18 C22 Ti N2 119.82(11)
C21 C22 Ti N2 4.63(12)
C27 C22 Ti N2 -119.75(16)
C18 C22 Ti C21 115.19(15)
C27 C22 Ti C21 -124.4(2)
C18 C22 Ti C20 77.42(11)
C21 C22 Ti C20 -37.77(10)
C27 C22 Ti C20 -162.15(19)
C18 C22 Ti C19 36.41(10)
C21 C22 Ti C19 -78.78(11)
C27 C22 Ti C19 156.84(19)
C21 C22 Ti C18 -115.19(15)
C27 C22 Ti C18 120.4(2)
C18 C22 Ti C4 87.96(13)
C21 C22 Ti C4 -27.23(15)
C27 C22 Ti C4 -151.61(14)
C19 C20 Ti N4 -137.62(11)
C21 C20 Ti N4 -21.50(13)
C25 C20 Ti N4 101.39(15)
C19 C20 Ti N5 -1.43(13)
C21 C20 Ti N5 114.68(11)
C25 C20 Ti N5 -122.42(14)
C19 C20 Ti N1 78.58(11)
C21 C20 Ti N1 -165.30(10)
C25 C20 Ti N1 -42.41(15)
C19 C20 Ti N3 169.42(14)
C21 C20 Ti N3 -74.46(18)
C25 C20 Ti N3 48.4(2)
C19 C20 Ti N2 138.28(11)
C21 C20 Ti N2 -105.60(10)
C25 C20 Ti N2 17.29(14)
C19 C20 Ti C21 -116.12(15)
C25 C20 Ti C21 122.89(19)
C19 C20 Ti C22 -78.38(11)
C21 C20 Ti C22 37.73(10)
C25 C20 Ti C22 160.63(17)
C21 C20 Ti C19 116.12(15)
C25 C20 Ti C19 -120.99(19)
C19 C20 Ti C18 -37.35(10)
C21 C20 Ti C18 78.77(11)
C25 C20 Ti C18 -158.34(17)
C19 C20 Ti C4 108.32(11)
C21 C20 Ti C4 -135.56(10)
C25 C20 Ti C4 -12.67(14)
C18 C19 Ti N4 -38.49(17)
C20 C19 Ti N4 76.33(15)
C24 C19 Ti N4 -162.39(13)
C18 C19 Ti N5 63.96(11)
C20 C19 Ti N5 178.78(11)
C24 C19 Ti N5 -59.94(15)
C18 C19 Ti N1 145.89(11)
C20 C19 Ti N1 -99.29(11)
C24 C19 Ti N1 21.99(14)
C18 C19 Ti N3 84.6(3)
C20 C19 Ti N3 -160.6(3)
C24 C19 Ti N3 -39.3(4)
C18 C19 Ti N2 -156.06(10)
C20 C19 Ti N2 -41.24(11)
C24 C19 Ti N2 80.04(15)
C18 C19 Ti C21 -77.78(11)
C20 C19 Ti C21 37.03(10)
C24 C19 Ti C21 158.32(17)
C18 C19 Ti C22 -36.68(10)
C20 C19 Ti C22 78.13(11)
C24 C19 Ti C22 -160.58(17)
C18 C19 Ti C20 -114.82(15)
C24 C19 Ti C20 121.28(19)
C20 C19 Ti C18 114.82(15)
C24 C19 Ti C18 -123.90(19)
C18 C19 Ti C4 173.34(10)
C20 C19 Ti C4 -71.85(11)
C24 C19 Ti C4 49.44(15)
C19 C18 Ti N4 157.65(10)
C22 C18 Ti N4 41.00(12)
C23 C18 Ti N4 -78.90(17)
C19 C18 Ti N5 -110.94(11)
C22 C18 Ti N5 132.41(12)
C23 C18 Ti N5 12.51(15)
C19 C18 Ti N1 -36.61(12)
C22 C18 Ti N1 -153.25(10)
C23 C18 Ti N1 86.84(16)
C19 C18 Ti N3 -159.19(10)
C22 C18 Ti N3 84.16(14)
C23 C18 Ti N3 -35.7(2)
C19 C18 Ti N2 32.07(14)
C22 C18 Ti N2 -84.58(12)
C23 C18 Ti N2 155.51(14)
C19 C18 Ti C21 79.11(11)
C22 C18 Ti C21 -37.54(10)
C23 C18 Ti C21 -157.44(18)
C19 C18 Ti C22 116.65(16)
C23 C18 Ti C22 -119.9(2)
C19 C18 Ti C20 37.73(10)
C22 C18 Ti C20 -78.92(11)
C23 C18 Ti C20 161.18(19)
C22 C18 Ti C19 -116.65(16)
C23 C18 Ti C19 123.4(2)
C19 C18 Ti C4 -8.54(13)
C22 C18 Ti C4 -125.19(11)
C23 C18 Ti C4 114.91(16)
N1 C4 Ti N4 131.86(11)
N2 C4 Ti N4 -58.94(11)
C3 C4 Ti N4 73.6(4)
N1 C4 Ti N5 23.59(12)
N2 C4 Ti N5 -167.21(10)
C3 C4 Ti N5 -34.7(4)
N2 C4 Ti N1 169.20(17)
C3 C4 Ti N1 -58.2(3)
N1 C4 Ti N3 101.66(11)
N2 C4 Ti N3 -89.14(11)
C3 C4 Ti N3 43.4(4)
N1 C4 Ti N2 -169.20(17)
C3 C4 Ti N2 132.6(4)
N1 C4 Ti C21 -122.60(11)
N2 C4 Ti C21 46.61(11)
C3 C4 Ti C21 179.2(3)
N1 C4 Ti C22 -106.90(13)
N2 C4 Ti C22 62.30(14)
C3 C4 Ti C22 -165.1(3)
N1 C4 Ti C20 -98.12(11)
N2 C4 Ti C20 71.08(11)
C3 C4 Ti C20 -156.4(4)
N1 C4 Ti C19 -66.01(11)
N2 C4 Ti C19 103.19(11)
C3 C4 Ti C19 -124.3(4)
N1 C4 Ti C18 -61.28(13)
N2 C4 Ti C18 107.92(11)
C3 C4 Ti C18 -119.5(3)
